data_7006442
loop_
_publ_author_name
'Xiao, Nu'
'Xu, Qiang'
'Sun, Jie'
'Chen, Jiabi'

_publ_section_title
;
 Unusual reactions of [{micro-(phthalazine-N2:N3)}Fe2(micro-CO)(CO)6]
 with organolithium reagents. A novel coordination mode of 1,2-diazane
 diiron carbonyl compounds.
;
_journal_issue 4
_journal_name_full 'Dalton transactions (Cambridge, England : 2003)'
_journal_page_first 603
_journal_page_last 608
_journal_paper_doi 10.1039/b510676c
_journal_year 2006
_chemical_formula_sum 'C23 H14 Cl2 Fe2 N2 O8'
_chemical_formula_weight 628.96
_chemical_name_systematic
;
?
;
_space_group_IT_number 2
_symmetry_cell_setting triclinic
_symmetry_space_group_name_Hall '-P 1'
_symmetry_space_group_name_H-M 'P -1'
_atom_sites_solution_hydrogens geom
_atom_sites_solution_primary direct
_atom_sites_solution_secondary difmap
_audit_creation_method SHELXL-97
_cell_angle_alpha 85.943(2)
_cell_angle_beta 86.833(2)
_cell_angle_gamma 79.760(2)
_cell_formula_units_Z 2
_cell_length_a 10.1738(10)
_cell_length_b 10.2354(10)
_cell_length_c 12.7042(13)
_cell_measurement_reflns_used 1709
_cell_measurement_temperature 293(2)
_cell_measurement_theta_max 45.202
_cell_measurement_theta_min 5.015
_cell_volume 1297.4(2)
_computing_cell_refinement 'Bruker SMART'
_computing_data_collection 'Bruker SMART'
_computing_data_reduction 'Bruker SHELXTL'
_computing_molecular_graphics 'Bruker SHELXTL'
_computing_publication_material 'Bruker SHELXTL'
_computing_structure_refinement 'SHELXL-97 (Sheldrick, 1997)'
_computing_structure_solution 'SHELXS-97 (Sheldrick, 1990)'
_diffrn_ambient_temperature 293(2)
_diffrn_measured_fraction_theta_full 0.888
_diffrn_measured_fraction_theta_max 0.888
_diffrn_measurement_device_type 'CCD area detector'
_diffrn_measurement_method 'phi and omega scans'
_diffrn_radiation_monochromator graphite
_diffrn_radiation_source 'fine-focus sealed tube'
_diffrn_radiation_type MoK\a
_diffrn_radiation_wavelength 0.71073
_diffrn_reflns_av_R_equivalents 0.0405
_diffrn_reflns_av_sigmaI/netI 0.0925
_diffrn_reflns_limit_h_max 13
_diffrn_reflns_limit_h_min -11
_diffrn_reflns_limit_k_max 13
_diffrn_reflns_limit_k_min -13
_diffrn_reflns_limit_l_max 13
_diffrn_reflns_limit_l_min -16
_diffrn_reflns_number 7894
_diffrn_reflns_theta_full 28.29
_diffrn_reflns_theta_max 28.29
_diffrn_reflns_theta_min 1.61
_exptl_absorpt_coefficient_mu 1.373
_exptl_absorpt_correction_T_max 1.00000
_exptl_absorpt_correction_T_min 0.76847
_exptl_absorpt_correction_type sadabs
_exptl_crystal_colour red
_exptl_crystal_density_diffrn 1.610
_exptl_crystal_density_method 'not measured'
_exptl_crystal_F_000 632
_exptl_crystal_size_max 0.364
_exptl_crystal_size_mid 0.336
_exptl_crystal_size_min 0.051
_refine_diff_density_max 0.914
_refine_diff_density_min -0.846
_refine_diff_density_rms 0.104
_refine_ls_extinction_method none
_refine_ls_goodness_of_fit_ref 0.910
_refine_ls_hydrogen_treatment mixed
_refine_ls_matrix_type full
_refine_ls_number_parameters 335
_refine_ls_number_reflns 5727
_refine_ls_number_restraints 0
_refine_ls_restrained_S_all 0.910
_refine_ls_R_factor_all 0.1104
_refine_ls_R_factor_gt 0.0687
_refine_ls_shift/su_max 0.041
_refine_ls_shift/su_mean 0.003
_refine_ls_structure_factor_coef Fsqd
_refine_ls_weighting_details 'calc w=1/[\s^2^(Fo^2^)+(0.1068P)^2^+0.0000P] where P=(Fo^2^+2Fc^2^)/3'
_refine_ls_weighting_scheme calc
_refine_ls_wR_factor_gt 0.1763
_refine_ls_wR_factor_ref 0.1979
_reflns_number_gt 3297
_reflns_number_total 5727
_reflns_threshold_expression >2sigma(I)
_cod_data_source_file b510676c.txt
_cod_data_source_block cd22406
_cod_depositor_comments
;
The following automatic conversions were performed:
'_symmetry_cell_setting' value 'Triclinic' changed to 'triclinic'
according to '/home/saulius/struct/CIF-dictionaries/cif_core.dic'
dictionary named 'cif_core.dic' version 2.4.1 from 2010-06-29.

Automatic conversion script
Id: cif_fix_enum 1527 2010-12-29 10:47:43Z saulius 
;
_cod_original_sg_symbol_H-M P-1
_cod_database_code 7006442

loop_
_symmetry_equiv_pos_as_xyz
'x, y, z'
'-x, -y, -z'

loop_
_atom_site_label
_atom_site_type_symbol
_atom_site_fract_x
_atom_site_fract_y
_atom_site_fract_z
_atom_site_U_iso_or_equiv
_atom_site_adp_type
_atom_site_occupancy
_atom_site_symmetry_multiplicity
_atom_site_calc_flag
_atom_site_refinement_flags
_atom_site_disorder_assembly
_atom_site_disorder_group
Fe1 Fe 0.26922(7) 0.68139(7) 0.35725(6) 0.0410(2) Uani 1 1 d . . .
Fe2 Fe 0.16153(7) 0.74931(7) 0.53571(6) 0.0418(2) Uani 1 1 d . . .
Cl1 Cl 0.5526(4) 0.7730(5) 0.9144(4) 0.219(2) Uani 1 1 d . . .
Cl2 Cl 0.8211(6) 0.7902(5) 0.8578(4) 0.251(3) Uani 1 1 d . . .
N1 N 0.0739(4) 0.7461(4) 0.3350(3) 0.0383(10) Uani 1 1 d . . .
N2 N 0.0177(4) 0.7752(4) 0.4338(3) 0.0377(9) Uani 1 1 d . . .
O1 O 0.2364(5) 0.3972(4) 0.3796(5) 0.0872(16) Uani 1 1 d . . .
O2 O 0.3910(4) 0.7375(6) 0.1491(4) 0.0920(18) Uani 1 1 d . . .
O3 O 0.5433(4) 0.6116(5) 0.4230(4) 0.0728(13) Uani 1 1 d . . .
O4 O 0.2886(4) 0.9540(4) 0.4118(3) 0.0578(11) Uani 1 1 d . . .
O5 O 0.4077(5) 0.7307(5) 0.6461(4) 0.0887(16) Uani 1 1 d . . .
O6 O 0.0210(5) 0.9297(4) 0.6897(4) 0.0743(13) Uani 1 1 d . . .
O7 O 0.0998(5) 0.4880(4) 0.6202(4) 0.0841(15) Uani 1 1 d . . .
O8 O 0.2446(5) 0.6381(5) -0.1439(4) 0.0879(15) Uani 1 1 d . . .
C1 C 0.2469(5) 0.5061(6) 0.3690(5) 0.0559(15) Uani 1 1 d . . .
C2 C 0.3345(6) 0.7203(7) 0.2272(5) 0.0591(16) Uani 1 1 d . . .
C3 C 0.4349(6) 0.6378(5) 0.3979(5) 0.0514(14) Uani 1 1 d . . .
C4 C 0.2546(5) 0.8511(5) 0.4256(4) 0.0428(12) Uani 1 1 d . . .
C5 C -0.1107(5) 0.8172(5) 0.4459(4) 0.0418(12) Uani 1 1 d . . .
H1 H -0.1462 0.8329 0.5138 0.050 Uiso 1 1 calc R . .
C6 C -0.1979(5) 0.8401(5) 0.3626(4) 0.0428(12) Uani 1 1 d . . .
C7 C -0.3356(5) 0.8904(6) 0.3751(5) 0.0565(15) Uani 1 1 d . . .
H2 H -0.3739 0.9071 0.4420 0.068 Uiso 1 1 calc R . .
C8 C -0.4125(6) 0.9144(7) 0.2894(6) 0.0681(18) Uani 1 1 d . . .
H3 H -0.5030 0.9497 0.2979 0.082 Uiso 1 1 calc R . .
C9 C -0.3572(6) 0.8866(6) 0.1891(6) 0.0648(17) Uani 1 1 d . . .
H4 H -0.4121 0.9006 0.1317 0.078 Uiso 1 1 calc R . .
C10 C -0.2217(6) 0.8383(6) 0.1729(5) 0.0603(16) Uani 1 1 d . . .
H5 H -0.1851 0.8230 0.1053 0.072 Uiso 1 1 calc R . .
C11 C -0.1410(5) 0.8131(5) 0.2608(4) 0.0418(12) Uani 1 1 d . . .
C12 C -0.0015(5) 0.7634(5) 0.2513(4) 0.0384(11) Uani 1 1 d . . .
C13 C 0.0641(5) 0.7290(5) 0.1483(4) 0.0420(12) Uani 1 1 d . . .
C14 C 0.0874(6) 0.8271(6) 0.0712(5) 0.0564(15) Uani 1 1 d . . .
H6 H 0.0619 0.9161 0.0858 0.068 Uiso 1 1 calc R . .
C15 C 0.1471(6) 0.7957(6) -0.0259(5) 0.0655(17) Uani 1 1 d . . .
H7 H 0.1628 0.8624 -0.0762 0.079 Uiso 1 1 calc R . .
C16 C 0.1839(6) 0.6617(6) -0.0475(5) 0.0570(15) Uani 1 1 d . . .
C17 C 0.1574(6) 0.5640(6) 0.0270(5) 0.0624(17) Uani 1 1 d . . .
H8 H 0.1799 0.4749 0.0120 0.075 Uiso 1 1 calc R . .
C18 C 0.0979(6) 0.5977(6) 0.1231(5) 0.0549(15) Uani 1 1 d . . .
H9 H 0.0798 0.5309 0.1723 0.066 Uiso 1 1 calc R . .
C19 C 0.3048(10) 0.5053(8) -0.1616(6) 0.122(4) Uani 1 1 d . . .
H10 H 0.3701 0.4741 -0.1098 0.184 Uiso 1 1 calc R . .
H11 H 0.3474 0.5019 -0.2309 0.184 Uiso 1 1 calc R . .
H12 H 0.2375 0.4499 -0.1562 0.184 Uiso 1 1 calc R . .
C20 C 0.3103(7) 0.7349(6) 0.6055(5) 0.0583(15) Uani 1 1 d . . .
C21 C 0.0742(6) 0.8632(5) 0.6272(4) 0.0482(14) Uani 1 1 d . . .
C22 C 0.1230(6) 0.5883(6) 0.5862(5) 0.0542(14) Uani 1 1 d . . .
C23 C 0.6742(15) 0.837(3) 0.8430(13) 0.54(3) Uani 1 1 d . . .
H14 H 0.6596 0.8268 0.7695 0.645 Uiso 1 1 calc R . .
H13 H 0.6571 0.9317 0.8525 0.645 Uiso 1 1 calc R . .

loop_
_atom_site_aniso_label
_atom_site_aniso_U_11
_atom_site_aniso_U_22
_atom_site_aniso_U_33
_atom_site_aniso_U_23
_atom_site_aniso_U_13
_atom_site_aniso_U_12
Fe1 0.0367(4) 0.0386(4) 0.0457(5) -0.0104(3) 0.0025(3) 0.0006(3)
Fe2 0.0449(4) 0.0400(4) 0.0405(5) -0.0059(3) 0.0025(3) -0.0076(3)
Cl1 0.160(3) 0.277(5) 0.204(5) -0.017(4) -0.042(3) 0.016(3)
Cl2 0.340(7) 0.201(4) 0.224(5) 0.000(4) 0.103(5) -0.121(5)
N1 0.036(2) 0.034(2) 0.044(3) -0.0085(19) 0.0073(19) -0.0027(17)
N2 0.039(2) 0.039(2) 0.036(2) -0.0067(18) 0.0062(18) -0.0077(18)
O1 0.095(4) 0.042(3) 0.125(5) -0.015(3) -0.005(3) -0.010(2)
O2 0.059(3) 0.170(6) 0.050(3) -0.002(3) 0.009(2) -0.036(3)
O3 0.047(2) 0.078(3) 0.091(4) 0.002(3) -0.011(2) -0.003(2)
O4 0.060(2) 0.042(2) 0.072(3) -0.011(2) 0.022(2) -0.0159(19)
O5 0.069(3) 0.122(5) 0.078(4) -0.012(3) -0.022(3) -0.017(3)
O6 0.096(3) 0.062(3) 0.068(3) -0.024(2) 0.024(3) -0.021(2)
O7 0.100(4) 0.053(3) 0.101(4) 0.017(3) -0.010(3) -0.025(3)
O8 0.114(4) 0.086(3) 0.050(3) -0.005(2) 0.027(3) 0.012(3)
C1 0.045(3) 0.053(4) 0.070(4) -0.016(3) -0.004(3) -0.004(3)
C2 0.039(3) 0.081(5) 0.059(4) -0.015(3) -0.003(3) -0.010(3)
C3 0.048(3) 0.048(3) 0.056(4) -0.010(3) -0.002(3) 0.001(3)
C4 0.039(3) 0.043(3) 0.044(3) -0.007(2) 0.002(2) -0.004(2)
C5 0.043(3) 0.037(3) 0.047(3) -0.012(2) 0.013(2) -0.012(2)
C6 0.035(3) 0.038(3) 0.056(3) -0.013(2) 0.006(2) -0.009(2)
C7 0.038(3) 0.062(4) 0.070(4) -0.014(3) 0.010(3) -0.010(3)
C8 0.035(3) 0.078(5) 0.090(5) -0.007(4) -0.003(3) -0.005(3)
C9 0.039(3) 0.075(4) 0.078(5) 0.001(4) -0.010(3) -0.003(3)
C10 0.045(3) 0.068(4) 0.068(4) -0.004(3) 0.001(3) -0.012(3)
C11 0.037(3) 0.039(3) 0.051(3) -0.005(2) -0.002(2) -0.010(2)
C12 0.039(3) 0.032(3) 0.044(3) -0.005(2) 0.002(2) -0.005(2)
C13 0.038(3) 0.046(3) 0.043(3) -0.012(2) 0.001(2) -0.005(2)
C14 0.060(4) 0.042(3) 0.061(4) -0.002(3) 0.010(3) 0.004(3)
C15 0.066(4) 0.064(4) 0.059(4) 0.007(3) 0.014(3) 0.001(3)
C16 0.067(4) 0.059(4) 0.040(3) -0.006(3) 0.002(3) 0.004(3)
C17 0.076(4) 0.052(4) 0.055(4) -0.018(3) 0.005(3) 0.004(3)
C18 0.067(4) 0.048(3) 0.049(4) -0.004(3) 0.003(3) -0.010(3)
C19 0.198(10) 0.082(6) 0.065(5) -0.020(4) 0.043(6) 0.028(6)
C20 0.064(4) 0.064(4) 0.049(4) -0.008(3) -0.004(3) -0.014(3)
C21 0.062(4) 0.044(3) 0.041(3) -0.004(3) 0.007(3) -0.018(3)
C22 0.060(4) 0.050(4) 0.053(4) -0.006(3) -0.005(3) -0.008(3)
C23 0.162(13) 0.99(6) 0.227(18) 0.37(3) 0.116(13) 0.34(2)

loop_
_atom_type_symbol
_atom_type_description
_atom_type_scat_dispersion_real
_atom_type_scat_dispersion_imag
_atom_type_scat_source
C C 0.0033 0.0016 'International Tables Vol C Tables 4.2.6.8 and 6.1.1.4'
H H 0.0000 0.0000 'International Tables Vol C Tables 4.2.6.8 and 6.1.1.4'
N N 0.0061 0.0033 'International Tables Vol C Tables 4.2.6.8 and 6.1.1.4'
O O 0.0106 0.0060 'International Tables Vol C Tables 4.2.6.8 and 6.1.1.4'
Cl Cl 0.1484 0.1585 'International Tables Vol C Tables 4.2.6.8 and 6.1.1.4'
Fe Fe 0.3463 0.8444 'International Tables Vol C Tables 4.2.6.8 and 6.1.1.4'

loop_
_geom_angle_atom_site_label_1
_geom_angle_atom_site_label_2
_geom_angle_atom_site_label_3
_geom_angle
_geom_angle_site_symmetry_1
_geom_angle_site_symmetry_3
_geom_angle_publ_flag
C3 Fe1 C2 88.4(3) . . ?
C3 Fe1 C1 91.6(3) . . ?
C2 Fe1 C1 109.4(3) . . ?
C3 Fe1 C4 88.9(2) . . ?
C2 Fe1 C4 102.7(3) . . ?
C1 Fe1 C4 147.8(3) . . ?
C3 Fe1 N1 170.0(2) . . ?
C2 Fe1 N1 99.0(2) . . ?
C1 Fe1 N1 92.2(2) . . ?
C4 Fe1 N1 83.02(18) . . ?
C3 Fe1 Fe2 97.13(19) . . ?
C2 Fe1 Fe2 151.8(2) . . ?
C1 Fe1 Fe2 98.05(19) . . ?
C4 Fe1 Fe2 50.06(16) . . ?
N1 Fe1 Fe2 73.18(12) . . ?
C20 Fe2 C21 90.6(3) . . ?
C20 Fe2 C22 95.1(3) . . ?
C21 Fe2 C22 104.0(2) . . ?
C20 Fe2 N2 168.8(2) . . ?
C21 Fe2 N2 95.8(2) . . ?
C22 Fe2 N2 92.3(2) . . ?
C20 Fe2 C4 85.1(2) . . ?
C21 Fe2 C4 108.4(2) . . ?
C22 Fe2 C4 147.7(2) . . ?
N2 Fe2 C4 84.17(19) . . ?
C20 Fe2 Fe1 97.9(2) . . ?
C21 Fe2 Fe1 155.15(18) . . ?
C22 Fe2 Fe1 98.50(18) . . ?
N2 Fe2 Fe1 72.61(11) . . ?
C4 Fe2 Fe1 49.75(15) . . ?
C12 N1 N2 120.4(4) . . ?
C12 N1 Fe1 134.3(3) . . ?
N2 N1 Fe1 105.3(3) . . ?
C5 N2 N1 120.1(4) . . ?
C5 N2 Fe2 131.1(4) . . ?
N1 N2 Fe2 108.7(3) . . ?
C16 O8 C19 117.2(5) . . ?
O1 C1 Fe1 177.2(6) . . ?
O2 C2 Fe1 171.4(6) . . ?
O3 C3 Fe1 178.6(6) . . ?
O4 C4 Fe1 140.1(4) . . ?
O4 C4 Fe2 139.5(4) . . ?
Fe1 C4 Fe2 80.2(2) . . ?
N2 C5 C6 123.7(5) . . ?
N2 C5 H1 118.1 . . ?
C6 C5 H1 118.1 . . ?
C5 C6 C7 123.7(5) . . ?
C5 C6 C11 116.7(4) . . ?
C7 C6 C11 119.6(5) . . ?
C8 C7 C6 120.1(6) . . ?
C8 C7 H2 120.0 . . ?
C6 C7 H2 120.0 . . ?
C7 C8 C9 120.6(6) . . ?
C7 C8 H3 119.7 . . ?
C9 C8 H3 119.7 . . ?
C10 C9 C8 121.3(6) . . ?
C10 C9 H4 119.4 . . ?
C8 C9 H4 119.4 . . ?
C9 C10 C11 118.7(6) . . ?
C9 C10 H5 120.7 . . ?
C11 C10 H5 120.7 . . ?
C10 C11 C6 119.8(5) . . ?
C10 C11 C12 122.3(5) . . ?
C6 C11 C12 117.9(5) . . ?
N1 C12 C11 121.2(5) . . ?
N1 C12 C13 117.8(4) . . ?
C11 C12 C13 121.0(5) . . ?
C18 C13 C14 117.9(5) . . ?
C18 C13 C12 120.6(5) . . ?
C14 C13 C12 121.4(5) . . ?
C15 C14 C13 121.7(5) . . ?
C15 C14 H6 119.2 . . ?
C13 C14 H6 119.2 . . ?
C14 C15 C16 118.8(6) . . ?
C14 C15 H7 120.6 . . ?
C16 C15 H7 120.6 . . ?
O8 C16 C17 124.5(5) . . ?
O8 C16 C15 115.6(6) . . ?
C17 C16 C15 119.9(5) . . ?
C18 C17 C16 120.2(5) . . ?
C18 C17 H8 119.9 . . ?
C16 C17 H8 119.9 . . ?
C17 C18 C13 121.4(6) . . ?
C17 C18 H9 119.3 . . ?
C13 C18 H9 119.3 . . ?
O8 C19 H10 109.5 . . ?
O8 C19 H11 109.5 . . ?
H10 C19 H11 109.5 . . ?
O8 C19 H12 109.5 . . ?
H10 C19 H12 109.5 . . ?
H11 C19 H12 109.5 . . ?
O5 C20 Fe2 176.2(6) . . ?
O6 C21 Fe2 175.9(5) . . ?
O7 C22 Fe2 178.3(6) . . ?
Cl2 C23 Cl1 123.8(10) . . ?
Cl2 C23 H14 106.4 . . ?
Cl1 C23 H14 106.4 . . ?
Cl2 C23 H13 106.4 . . ?
Cl1 C23 H13 106.4 . . ?
H14 C23 H13 106.5 . . ?

loop_
_geom_bond_atom_site_label_1
_geom_bond_atom_site_label_2
_geom_bond_distance
_geom_bond_site_symmetry_2
_geom_bond_publ_flag
Fe1 C3 1.762(6) . ?
Fe1 C2 1.791(7) . ?
Fe1 C1 1.843(6) . ?
Fe1 C4 1.975(5) . ?
Fe1 N1 2.008(4) . ?
Fe1 Fe2 2.5498(10) . ?
Fe2 C20 1.775(7) . ?
Fe2 C21 1.792(6) . ?
Fe2 C22 1.826(6) . ?
Fe2 N2 1.978(4) . ?
Fe2 C4 1.984(6) . ?
Cl1 C23 1.69(2) . ?
Cl2 C23 1.503(14) . ?
N1 C12 1.329(6) . ?
N1 N2 1.380(5) . ?
N2 C5 1.304(6) . ?
O1 C1 1.136(7) . ?
O2 C2 1.138(7) . ?
O3 C3 1.145(6) . ?
O4 C4 1.165(6) . ?
O5 C20 1.135(7) . ?
O6 C21 1.133(6) . ?
O7 C22 1.144(7) . ?
O8 C16 1.358(7) . ?
O8 C19 1.416(8) . ?
C5 C6 1.400(7) . ?
C5 H1 0.9300 . ?
C6 C7 1.408(7) . ?
C6 C11 1.412(7) . ?
C7 C8 1.358(9) . ?
C7 H2 0.9300 . ?
C8 C9 1.392(9) . ?
C8 H3 0.9300 . ?
C9 C10 1.388(8) . ?
C9 H4 0.9300 . ?
C10 C11 1.404(8) . ?
C10 H5 0.9300 . ?
C11 C12 1.422(7) . ?
C12 C13 1.472(7) . ?
C13 C18 1.382(7) . ?
C13 C14 1.394(8) . ?
C14 C15 1.378(8) . ?
C14 H6 0.9300 . ?
C15 C16 1.399(8) . ?
C15 H7 0.9300 . ?
C16 C17 1.379(9) . ?
C17 C18 1.371(8) . ?
C17 H8 0.9300 . ?
C18 H9 0.9300 . ?
C19 H10 0.9600 . ?
C19 H11 0.9600 . ?
C19 H12 0.9600 . ?
C23 H14 0.9700 . ?
C23 H13 0.9700 . ?

loop_
_geom_torsion_atom_site_label_1
_geom_torsion_atom_site_label_2
_geom_torsion_atom_site_label_3
_geom_torsion_atom_site_label_4
_geom_torsion
_geom_torsion_site_symmetry_1
_geom_torsion_site_symmetry_2
_geom_torsion_site_symmetry_3
_geom_torsion_site_symmetry_4
_geom_torsion_publ_flag
C3 Fe1 Fe2 C20 5.9(3) . . . . ?
C2 Fe1 Fe2 C20 -94.2(4) . . . . ?
C1 Fe1 Fe2 C20 98.5(3) . . . . ?
C4 Fe1 Fe2 C20 -76.6(3) . . . . ?
N1 Fe1 Fe2 C20 -171.6(2) . . . . ?
C3 Fe1 Fe2 C21 114.9(5) . . . . ?
C2 Fe1 Fe2 C21 14.8(6) . . . . ?
C1 Fe1 Fe2 C21 -152.5(5) . . . . ?
C4 Fe1 Fe2 C21 32.4(5) . . . . ?
N1 Fe1 Fe2 C21 -62.7(4) . . . . ?
C3 Fe1 Fe2 C22 -90.5(3) . . . . ?
C2 Fe1 Fe2 C22 169.4(4) . . . . ?
C1 Fe1 Fe2 C22 2.1(3) . . . . ?
C4 Fe1 Fe2 C22 -173.1(3) . . . . ?
N1 Fe1 Fe2 C22 91.9(2) . . . . ?
C3 Fe1 Fe2 N2 179.7(2) . . . . ?
C2 Fe1 Fe2 N2 79.7(4) . . . . ?
C1 Fe1 Fe2 N2 -87.7(2) . . . . ?
C4 Fe1 Fe2 N2 97.2(2) . . . . ?
N1 Fe1 Fe2 N2 2.21(17) . . . . ?
C3 Fe1 Fe2 C4 82.5(3) . . . . ?
C2 Fe1 Fe2 C4 -17.5(4) . . . . ?
C1 Fe1 Fe2 C4 175.1(3) . . . . ?
N1 Fe1 Fe2 C4 -95.0(2) . . . . ?
C3 Fe1 N1 C12 162.7(12) . . . . ?
C2 Fe1 N1 C12 24.9(5) . . . . ?
C1 Fe1 N1 C12 -85.2(5) . . . . ?
C4 Fe1 N1 C12 126.7(5) . . . . ?
Fe2 Fe1 N1 C12 177.0(5) . . . . ?
C3 Fe1 N1 N2 -17.4(14) . . . . ?
C2 Fe1 N1 N2 -155.3(3) . . . . ?
C1 Fe1 N1 N2 94.6(3) . . . . ?
C4 Fe1 N1 N2 -53.4(3) . . . . ?
Fe2 Fe1 N1 N2 -3.1(2) . . . . ?
C12 N1 N2 C5 1.4(6) . . . . ?
Fe1 N1 N2 C5 -178.4(4) . . . . ?
C12 N1 N2 Fe2 -176.1(3) . . . . ?
Fe1 N1 N2 Fe2 4.1(3) . . . . ?
C20 Fe2 N2 C5 -147.3(11) . . . . ?
C21 Fe2 N2 C5 -22.9(5) . . . . ?
C22 Fe2 N2 C5 81.4(5) . . . . ?
C4 Fe2 N2 C5 -130.8(5) . . . . ?
Fe1 Fe2 N2 C5 179.6(5) . . . . ?
C20 Fe2 N2 N1 29.8(13) . . . . ?
C21 Fe2 N2 N1 154.3(3) . . . . ?
C22 Fe2 N2 N1 -101.4(3) . . . . ?
C4 Fe2 N2 N1 46.3(3) . . . . ?
Fe1 Fe2 N2 N1 -3.2(2) . . . . ?
C3 Fe1 C1 O1 35(12) . . . . ?
C2 Fe1 C1 O1 124(12) . . . . ?
C4 Fe1 C1 O1 -56(12) . . . . ?
N1 Fe1 C1 O1 -136(12) . . . . ?
Fe2 Fe1 C1 O1 -63(12) . . . . ?
C3 Fe1 C2 O2 11(4) . . . . ?
C1 Fe1 C2 O2 -80(4) . . . . ?
C4 Fe1 C2 O2 99(4) . . . . ?
N1 Fe1 C2 O2 -176(4) . . . . ?
Fe2 Fe1 C2 O2 113(4) . . . . ?
C2 Fe1 C3 O3 39(23) . . . . ?
C1 Fe1 C3 O3 148(23) . . . . ?
C4 Fe1 C3 O3 -64(23) . . . . ?
N1 Fe1 C3 O3 -100(23) . . . . ?
Fe2 Fe1 C3 O3 -114(23) . . . . ?
C3 Fe1 C4 O4 76.0(7) . . . . ?
C2 Fe1 C4 O4 -12.1(7) . . . . ?
C1 Fe1 C4 O4 167.1(6) . . . . ?
N1 Fe1 C4 O4 -109.9(7) . . . . ?
Fe2 Fe1 C4 O4 176.2(8) . . . . ?
C3 Fe1 C4 Fe2 -100.3(2) . . . . ?
C2 Fe1 C4 Fe2 171.6(2) . . . . ?
C1 Fe1 C4 Fe2 -9.1(5) . . . . ?
N1 Fe1 C4 Fe2 73.88(17) . . . . ?
C20 Fe2 C4 O4 -71.6(7) . . . . ?
C21 Fe2 C4 O4 17.4(7) . . . . ?
C22 Fe2 C4 O4 -163.4(6) . . . . ?
N2 Fe2 C4 O4 111.6(7) . . . . ?
Fe1 Fe2 C4 O4 -176.3(8) . . . . ?
C20 Fe2 C4 Fe1 104.7(2) . . . . ?
C21 Fe2 C4 Fe1 -166.3(2) . . . . ?
C22 Fe2 C4 Fe1 12.9(5) . . . . ?
N2 Fe2 C4 Fe1 -72.11(17) . . . . ?
N1 N2 C5 C6 -2.3(7) . . . . ?
Fe2 N2 C5 C6 174.5(3) . . . . ?
N2 C5 C6 C7 -177.5(5) . . . . ?
N2 C5 C6 C11 1.1(7) . . . . ?
C5 C6 C7 C8 177.6(5) . . . . ?
C11 C6 C7 C8 -0.9(8) . . . . ?
C6 C7 C8 C9 1.6(10) . . . . ?
C7 C8 C9 C10 -2.3(10) . . . . ?
C8 C9 C10 C11 2.3(9) . . . . ?
C9 C10 C11 C6 -1.6(8) . . . . ?
C9 C10 C11 C12 179.9(5) . . . . ?
C5 C6 C11 C10 -177.7(5) . . . . ?
C7 C6 C11 C10 0.9(8) . . . . ?
C5 C6 C11 C12 0.9(7) . . . . ?
C7 C6 C11 C12 179.5(5) . . . . ?
N2 N1 C12 C11 0.6(7) . . . . ?
Fe1 N1 C12 C11 -179.6(3) . . . . ?
N2 N1 C12 C13 -179.2(4) . . . . ?
Fe1 N1 C12 C13 0.6(7) . . . . ?
C10 C11 C12 N1 176.8(5) . . . . ?
C6 C11 C12 N1 -1.7(7) . . . . ?
C10 C11 C12 C13 -3.3(8) . . . . ?
C6 C11 C12 C13 178.1(5) . . . . ?
N1 C12 C13 C18 77.1(6) . . . . ?
C11 C12 C13 C18 -102.7(6) . . . . ?
N1 C12 C13 C14 -106.5(6) . . . . ?
C11 C12 C13 C14 73.7(7) . . . . ?
C18 C13 C14 C15 -2.6(9) . . . . ?
C12 C13 C14 C15 -179.1(5) . . . . ?
C13 C14 C15 C16 0.7(10) . . . . ?
C19 O8 C16 C17 -11.3(11) . . . . ?
C19 O8 C16 C15 168.9(7) . . . . ?
C14 C15 C16 O8 -178.7(6) . . . . ?
C14 C15 C16 C17 1.4(10) . . . . ?
O8 C16 C17 C18 178.7(6) . . . . ?
C15 C16 C17 C18 -1.5(10) . . . . ?
C16 C17 C18 C13 -0.6(10) . . . . ?
C14 C13 C18 C17 2.6(9) . . . . ?
C12 C13 C18 C17 179.1(5) . . . . ?
C21 Fe2 C20 O5 -98(9) . . . . ?
C22 Fe2 C20 O5 158(9) . . . . ?
N2 Fe2 C20 O5 27(10) . . . . ?
C4 Fe2 C20 O5 10(9) . . . . ?
Fe1 Fe2 C20 O5 58(9) . . . . ?
C20 Fe2 C21 O6 -57(7) . . . . ?
C22 Fe2 C21 O6 38(7) . . . . ?
N2 Fe2 C21 O6 132(7) . . . . ?
C4 Fe2 C21 O6 -142(7) . . . . ?
Fe1 Fe2 C21 O6 -168(7) . . . . ?
C20 Fe2 C22 O7 42(20) . . . . ?
C21 Fe2 C22 O7 -50(20) . . . . ?
N2 Fe2 C22 O7 -146(20) . . . . ?
C4 Fe2 C22 O7 131(20) . . . . ?
Fe1 Fe2 C22 O7 141(20) . . . . ?
